data_4516093
loop_
_publ_author_name
'Ghosh, Milan'
'Ta, Sabyasachi'
'Banerjee, Mahuya'
'Das, Debasis'

_publ_section_title
;
 Metal-Ion Displacement Approach for Optical Recognition of Thorium:
 Application of a Molybdenum(VI) Complex for Nanomolar Determination and
 Enrichment of Th(IV).
;
_journal_issue 11
_journal_name_full 'ACS omega'
_journal_page_first 16089
_journal_page_last 16098
_journal_paper_doi 10.1021/acsomega.8b01901
_journal_volume 3
_journal_year 2018
_chemical_formula_moiety 'C22 H30 N4 O2'
_chemical_formula_sum 'C22 H30 N4 O2'
_chemical_formula_weight 382.50
_space_group_crystal_system triclinic
_space_group_IT_number 2
_space_group_name_Hall '-P 1'
_space_group_name_H-M_alt 'P -1'
_atom_sites_solution_hydrogens mixed
_audit_creation_date 2017-06-09
_audit_creation_method
;
Olex2 1.2
(compiled Mar 28 2017 19:26:29 for OlexSys, GUI svn.r5337)
;
_cell_angle_alpha 79.149(3)
_cell_angle_beta 69.618(3)
_cell_angle_gamma 83.152(3)
_cell_formula_units_Z 1
_cell_length_a 6.8980(4)
_cell_length_b 8.2874(5)
_cell_length_c 9.6802(6)
_cell_measurement_reflns_used 1955
_cell_measurement_temperature 150(2)
_cell_measurement_theta_max 27.128
_cell_measurement_theta_min 2.273
_cell_volume 508.60(5)
_computing_molecular_graphics 'Olex2 (Dolomanov et al., 2009)'
_computing_publication_material 'Olex2 (Dolomanov et al., 2009)'
_computing_structure_refinement 'ShelXL (Sheldrick, 2015)'
_computing_structure_solution 'SHELXT 2014/5 (Sheldrick, 2014)'
_diffrn_ambient_temperature 150.0
_diffrn_measured_fraction_theta_full 0.992
_diffrn_measured_fraction_theta_max 0.992
_diffrn_measurement_device_type CCD
_diffrn_measurement_method 'omega and phi scans'
_diffrn_radiation_type MoK\a
_diffrn_radiation_wavelength 0.71073
_diffrn_reflns_av_R_equivalents 0.0303
_diffrn_reflns_av_unetI/netI 0.0220
_diffrn_reflns_Laue_measured_fraction_full 0.992
_diffrn_reflns_Laue_measured_fraction_max 0.992
_diffrn_reflns_limit_h_max 8
_diffrn_reflns_limit_h_min -8
_diffrn_reflns_limit_k_max 10
_diffrn_reflns_limit_k_min -10
_diffrn_reflns_limit_l_max 12
_diffrn_reflns_limit_l_min -12
_diffrn_reflns_number 9094
_diffrn_reflns_point_group_measured_fraction_full 0.992
_diffrn_reflns_point_group_measured_fraction_max 0.992
_diffrn_reflns_theta_full 25.242
_diffrn_reflns_theta_max 27.128
_diffrn_reflns_theta_min 2.273
_exptl_absorpt_coefficient_mu 0.082
_exptl_crystal_colour yellow
_exptl_crystal_density_diffrn 1.249
_exptl_crystal_description block
_exptl_crystal_F_000 206
_exptl_crystal_size_max 0.3
_exptl_crystal_size_mid 0.2
_exptl_crystal_size_min 0.08
_refine_diff_density_max 0.257
_refine_diff_density_min -0.203
_refine_diff_density_rms 0.036
_refine_ls_extinction_method none
_refine_ls_goodness_of_fit_ref 1.070
_refine_ls_hydrogen_treatment mixed
_refine_ls_matrix_type full
_refine_ls_number_parameters 133
_refine_ls_number_reflns 2235
_refine_ls_number_restraints 0
_refine_ls_restrained_S_all 1.070
_refine_ls_R_factor_all 0.0418
_refine_ls_R_factor_gt 0.0364
_refine_ls_shift/su_max 0.000
_refine_ls_shift/su_mean 0.000
_refine_ls_structure_factor_coef Fsqd
_refine_ls_weighting_details 'w=1/[\s^2^(Fo^2^)+(0.0596P)^2^+0.0811P] where P=(Fo^2^+2Fc^2^)/3'
_refine_ls_weighting_scheme calc
_refine_ls_wR_factor_gt 0.1023
_refine_ls_wR_factor_ref 0.1062
_reflns_Friedel_coverage 0.000
_reflns_number_gt 1956
_reflns_number_total 2235
_reflns_threshold_expression 'I > 2\s(I)'
_cod_data_source_file ao8b01901_si_002.cif
_cod_data_source_block L
_cod_database_code 4516093
_shelx_shelxl_version_number 2016/4
_shelx_space_group_comment
;
The symmetry employed for this shelxl refinement is uniquely defined
by the following loop, which should always be used as a source of
symmetry information in preference to the above space-group names.
They are only intended as comments.
;
_shelx_estimated_absorpt_t_max 0.994
_shelx_estimated_absorpt_t_min 0.976
_olex2_refinement_description
;
1. Fixed Uiso
 At 1.2 times of:
  All C(H) groups, All C(H,H) groups
 At 1.5 times of:
  All C(H,H,H) groups
2.a Secondary CH2 refined with riding coordinates:
 C8(H8A,H8B), C10(H10A,H10B)
2.b Aromatic/amide H refined with riding coordinates:
 C2(H2), C4(H4), C5(H5), C7(H7)
2.c Idealised Me refined as rotating group:
 C9(H9A,H9B,H9C), C11(H11A,H11B,H11C)
;
_olex2_submission_special_instructions 'No special instructions were received'

loop_
_space_group_symop_operation_xyz
'x, y, z'
'-x, -y, -z'

loop_
_atom_site_label
_atom_site_type_symbol
_atom_site_fract_x
_atom_site_fract_y
_atom_site_fract_z
_atom_site_U_iso_or_equiv
_atom_site_adp_type
_atom_site_occupancy
_atom_site_site_symmetry_order
_atom_site_calc_flag
_atom_site_refinement_flags_posn
O1 O 0.60383(11) 0.26005(9) 0.11861(8) 0.0283(2) Uani 1 1 d .
H1 H 0.687(2) 0.174(2) 0.0795(18) 0.058(4) Uiso 1 1 d .
N1 N 0.93844(12) 0.06677(9) 0.02968(8) 0.0223(2) Uani 1 1 d .
N2 N 0.63693(12) 0.71381(10) 0.34685(9) 0.0229(2) Uani 1 1 d .
C1 C 0.72050(14) 0.34865(11) 0.16181(10) 0.0203(2) Uani 1 1 d .
C2 C 0.62356(14) 0.48340(11) 0.22980(10) 0.0214(2) Uani 1 1 d .
H2 H 0.480486 0.509620 0.245068 0.026 Uiso 1 1 calc R
C3 C 0.73421(14) 0.58222(11) 0.27669(9) 0.0191(2) Uani 1 1 d .
C4 C 0.94865(14) 0.54101(11) 0.24937(10) 0.0211(2) Uani 1 1 d .
H4 H 1.027658 0.606174 0.278478 0.025 Uiso 1 1 calc R
C5 C 1.04286(14) 0.40715(11) 0.18093(10) 0.0213(2) Uani 1 1 d .
H5 H 1.186833 0.382709 0.162947 0.026 Uiso 1 1 calc R
C6 C 0.93333(14) 0.30538(11) 0.13673(10) 0.0197(2) Uani 1 1 d .
C7 C 1.03676(14) 0.16461(11) 0.06862(10) 0.0215(2) Uani 1 1 d .
H7 H 1.180856 0.142668 0.051690 0.026 Uiso 1 1 calc R
C8 C 0.75466(14) 0.83574(11) 0.36996(10) 0.0222(2) Uani 1 1 d .
H8A H 0.678329 0.944482 0.364825 0.027 Uiso 1 1 calc R
H8B H 0.889664 0.844121 0.288161 0.027 Uiso 1 1 calc R
C9 C 0.79312(16) 0.79481(13) 0.51855(11) 0.0298(2) Uani 1 1 d .
H9A H 0.660167 0.789372 0.600310 0.045 Uiso 1 1 calc GR
H9B H 0.872800 0.880406 0.527294 0.045 Uiso 1 1 calc GR
H9C H 0.871174 0.688300 0.523746 0.045 Uiso 1 1 calc GR
C10 C 0.41462(14) 0.75247(12) 0.38229(10) 0.0238(2) Uani 1 1 d .
H10A H 0.363863 0.812436 0.468693 0.029 Uiso 1 1 calc R
H10B H 0.342591 0.648634 0.411319 0.029 Uiso 1 1 calc R
C11 C 0.36086(15) 0.85667(13) 0.25150(12) 0.0299(2) Uani 1 1 d .
H11A H 0.434572 0.958420 0.220608 0.045 Uiso 1 1 calc GR
H11B H 0.211223 0.883735 0.281996 0.045 Uiso 1 1 calc GR
H11C H 0.402241 0.794818 0.167846 0.045 Uiso 1 1 calc GR

loop_
_atom_site_aniso_label
_atom_site_aniso_U_11
_atom_site_aniso_U_22
_atom_site_aniso_U_33
_atom_site_aniso_U_23
_atom_site_aniso_U_13
_atom_site_aniso_U_12
O1 0.0243(4) 0.0267(4) 0.0383(4) -0.0171(3) -0.0100(3) -0.0007(3)
N1 0.0286(4) 0.0165(4) 0.0187(4) -0.0043(3) -0.0045(3) 0.0031(3)
N2 0.0216(4) 0.0225(4) 0.0280(4) -0.0113(3) -0.0097(3) 0.0014(3)
C1 0.0230(5) 0.0189(4) 0.0190(4) -0.0037(3) -0.0060(3) -0.0031(3)
C2 0.0191(4) 0.0217(4) 0.0238(5) -0.0065(4) -0.0064(4) -0.0001(3)
C3 0.0226(4) 0.0178(4) 0.0164(4) -0.0032(3) -0.0059(3) -0.0002(3)
C4 0.0228(4) 0.0219(4) 0.0212(4) -0.0044(3) -0.0098(3) -0.0016(3)
C5 0.0210(4) 0.0230(4) 0.0200(4) -0.0030(3) -0.0080(3) 0.0012(3)
C6 0.0236(5) 0.0177(4) 0.0162(4) -0.0021(3) -0.0056(3) 0.0005(3)
C7 0.0252(5) 0.0194(4) 0.0171(4) -0.0018(3) -0.0053(4) 0.0018(4)
C8 0.0251(5) 0.0189(4) 0.0241(5) -0.0064(3) -0.0088(4) -0.0012(3)
C9 0.0340(5) 0.0351(5) 0.0237(5) -0.0090(4) -0.0102(4) -0.0062(4)
C10 0.0207(5) 0.0241(5) 0.0264(5) -0.0106(4) -0.0051(4) 0.0012(3)
C11 0.0260(5) 0.0287(5) 0.0384(6) -0.0067(4) -0.0148(4) 0.0005(4)

loop_
_atom_type_symbol
_atom_type_description
_atom_type_scat_dispersion_real
_atom_type_scat_dispersion_imag
_atom_type_scat_source
C C 0.0033 0.0016 'International Tables Vol C Tables 4.2.6.8 and 6.1.1.4'
H H 0.0000 0.0000 'International Tables Vol C Tables 4.2.6.8 and 6.1.1.4'
N N 0.0061 0.0033 'International Tables Vol C Tables 4.2.6.8 and 6.1.1.4'
O O 0.0106 0.0060 'International Tables Vol C Tables 4.2.6.8 and 6.1.1.4'

loop_
_geom_angle_atom_site_label_1
_geom_angle_atom_site_label_2
_geom_angle_atom_site_label_3
_geom_angle
_geom_angle_site_symmetry_3
C1 O1 H1 107.2(10) .
C7 N1 N1 113.94(10) 2_755
C3 N2 C8 121.47(7) .
C3 N2 C10 121.74(8) .
C10 N2 C8 116.20(7) .
O1 C1 C2 117.53(8) .
O1 C1 C6 121.11(8) .
C2 C1 C6 121.36(8) .
C1 C2 H2 119.5 .
C1 C2 C3 120.97(8) .
C3 C2 H2 119.5 .
N2 C3 C2 120.90(8) .
N2 C3 C4 121.23(8) .
C2 C3 C4 117.87(8) .
C3 C4 H4 119.8 .
C5 C4 C3 120.42(8) .
C5 C4 H4 119.8 .
C4 C5 H5 118.9 .
C4 C5 C6 122.29(8) .
C6 C5 H5 118.9 .
C1 C6 C7 122.44(9) .
C5 C6 C1 117.08(8) .
C5 C6 C7 120.49(8) .
N1 C7 C6 121.73(9) .
N1 C7 H7 119.1 .
C6 C7 H7 119.1 .
N2 C8 H8A 108.9 .
N2 C8 H8B 108.9 .
N2 C8 C9 113.31(8) .
H8A C8 H8B 107.7 .
C9 C8 H8A 108.9 .
C9 C8 H8B 108.9 .
C8 C9 H9A 109.5 .
C8 C9 H9B 109.5 .
C8 C9 H9C 109.5 .
H9A C9 H9B 109.5 .
H9A C9 H9C 109.5 .
H9B C9 H9C 109.5 .
N2 C10 H10A 109.1 .
N2 C10 H10B 109.1 .
N2 C10 C11 112.46(8) .
H10A C10 H10B 107.8 .
C11 C10 H10A 109.1 .
C11 C10 H10B 109.1 .
C10 C11 H11A 109.5 .
C10 C11 H11B 109.5 .
C10 C11 H11C 109.5 .
H11A C11 H11B 109.5 .
H11A C11 H11C 109.5 .
H11B C11 H11C 109.5 .

loop_
_geom_bond_atom_site_label_1
_geom_bond_atom_site_label_2
_geom_bond_distance
_geom_bond_site_symmetry_2
O1 H1 0.911(17) .
O1 C1 1.3611(11) .
N1 N1 1.3971(14) 2_755
N1 C7 1.2976(13) .
N2 C3 1.3739(11) .
N2 C8 1.4622(11) .
N2 C10 1.4594(12) .
C1 C2 1.3855(12) .
C1 C6 1.4149(13) .
C2 H2 0.9500 .
C2 C3 1.4105(12) .
C3 C4 1.4198(13) .
C4 H4 0.9500 .
C4 C5 1.3772(13) .
C5 H5 0.9500 .
C5 C6 1.4065(12) .
C6 C7 1.4382(12) .
C7 H7 0.9500 .
C8 H8A 0.9900 .
C8 H8B 0.9900 .
C8 C9 1.5215(13) .
C9 H9A 0.9800 .
C9 H9B 0.9800 .
C9 H9C 0.9800 .
C10 H10A 0.9900 .
C10 H10B 0.9900 .
C10 C11 1.5248(14) .
C11 H11A 0.9800 .
C11 H11B 0.9800 .
C11 H11C 0.9800 .
